data_4102318
loop_
_publ_author_name
'Elizabeth T. Kiesewetter'
'S\"oren Randoll'
'Madalyn Radlauer'
'Robert M. Waymouth'

_publ_contact_author_address 'Dept. of Chemistry, Stanford University'
_publ_contact_author_email etanzini@stanford.edu
_publ_contact_author_name 'Elizabeth Tanzini'
_publ_contact_author_phone '650 725 2474'
_publ_section_title
;
 Stereospecific Octahedral Group 4 Bis(phenolate) Ether Complexes for
 Olefin Polymerization
;
_journal_name_full 'Journal of the American Chemical Society'
_journal_page_first 5566
_journal_page_last 5567
_journal_paper_doi 10.1021/ja100627x
_journal_volume 132
_journal_year 2010
_chemical_formula_moiety 'C62 H62 Hf O4, 2(C7 H8)'
_chemical_formula_sum 'C76 H78 Hf O4'
_chemical_formula_weight 1233.87
_chemical_name_systematic
; 
 ? 
;
_space_group_IT_number 14
_symmetry_cell_setting monoclinic
_symmetry_space_group_name_Hall '-P 2yn'
_symmetry_space_group_name_H-M 'P 1 21/n 1'
_atom_sites_solution_hydrogens geom
_atom_sites_solution_primary direct
_atom_sites_solution_secondary difmap
_audit_creation_method SHELXL-97
_cell_angle_alpha 90.00
_cell_angle_beta 99.698(2)
_cell_angle_gamma 90.00
_cell_formula_units_Z 4
_cell_length_a 11.2966(15)
_cell_length_b 24.950(3)
_cell_length_c 22.016(3)
_cell_measurement_reflns_used 9963
_cell_measurement_temperature 150(2)
_cell_measurement_theta_max 28.18
_cell_measurement_theta_min 2.34
_cell_volume 6116.5(14)
_computing_cell_refinement 'Bruker SAINT v7.34A'
_computing_data_collection 'Bruker APEX-II v2.1-4'
_computing_data_reduction 'Bruker SAINT v7.34A'
_computing_structure_refinement 'SHELXL-97 (Sheldrick, 1997)'
_computing_structure_solution 'SHELXS-97 (Sheldrick, 1990)'
_diffrn_ambient_temperature 150(2)
_diffrn_detector_area_resol_mean 83.33
_diffrn_measured_fraction_theta_full 0.997
_diffrn_measured_fraction_theta_max 0.997
_diffrn_measurement_device_type 'Bruker APEX-II'
_diffrn_measurement_method \w/2\q-scans
_diffrn_radiation_monochromator graphite
_diffrn_radiation_source 'fine-focus sealed tube'
_diffrn_radiation_type MoK\a
_diffrn_radiation_wavelength 0.71073
_diffrn_reflns_av_R_equivalents 0.0365
_diffrn_reflns_av_sigmaI/netI 0.0306
_diffrn_reflns_limit_h_max 15
_diffrn_reflns_limit_h_min -15
_diffrn_reflns_limit_k_max 33
_diffrn_reflns_limit_k_min -33
_diffrn_reflns_limit_l_max 29
_diffrn_reflns_limit_l_min -29
_diffrn_reflns_number 68679
_diffrn_reflns_theta_full 28.26
_diffrn_reflns_theta_max 28.26
_diffrn_reflns_theta_min 1.88
_exptl_absorpt_coefficient_mu 1.756
_exptl_absorpt_correction_T_max 0.8169
_exptl_absorpt_correction_T_min 0.6121
_exptl_absorpt_correction_type numerical
_exptl_absorpt_process_details 'Sheldrick, 2008'
_exptl_crystal_colour colorless
_exptl_crystal_density_diffrn 1.340
_exptl_crystal_density_method 'not measured'
_exptl_crystal_description block
_exptl_crystal_F_000 2552
_exptl_crystal_size_max 0.31
_exptl_crystal_size_mid 0.19
_exptl_crystal_size_min 0.12
_refine_diff_density_max 1.394
_refine_diff_density_min -0.779
_refine_diff_density_rms 0.081
_refine_ls_extinction_method none
_refine_ls_goodness_of_fit_ref 1.024
_refine_ls_hydrogen_treatment constr
_refine_ls_matrix_type full
_refine_ls_number_parameters 738
_refine_ls_number_reflns 15100
_refine_ls_number_restraints 0
_refine_ls_restrained_S_all 1.024
_refine_ls_R_factor_all 0.0448
_refine_ls_R_factor_gt 0.0329
_refine_ls_shift/su_max 0.016
_refine_ls_shift/su_mean 0.000
_refine_ls_structure_factor_coef Fsqd
_refine_ls_weighting_details 'calc w=1/[\s^2^(Fo^2^)+(0.0366P)^2^+7.4458P] where P=(Fo^2^+2Fc^2^)/3'
_refine_ls_weighting_scheme calc
_refine_ls_wR_factor_gt 0.0780
_refine_ls_wR_factor_ref 0.0837
_reflns_number_gt 12293
_reflns_number_total 15100
_reflns_threshold_expression >2sigma(I)
_cod_data_source_file ja100627x_si_003.cif
_cod_data_source_block stanu021
_cod_depositor_comments
;
The following automatic conversions were performed:

'_refine_ls_hydrogen_treatment' value 'constr+' was replaced with the
value 'constr' as specified in the replacement file
'src/cod-tools/trunk/data/replacement-values/replacement_values.lst'.

Automatic conversion script
Id: cif_fix_values 5376 2017-05-30 11:51:03Z andrius 
;
_cod_original_cell_volume 6116.4(14)
_cod_database_code 4102318

loop_
_symmetry_equiv_pos_as_xyz
'x, y, z'
'-x+1/2, y+1/2, -z+1/2'
'-x, -y, -z'
'x-1/2, -y-1/2, z-1/2'

loop_
_atom_site_label
_atom_site_type_symbol
_atom_site_fract_x
_atom_site_fract_y
_atom_site_fract_z
_atom_site_U_iso_or_equiv
_atom_site_adp_type
_atom_site_occupancy
_atom_site_symmetry_multiplicity
_atom_site_calc_flag
_atom_site_refinement_flags
Hf1 Hf 0.650536(10) 0.025574(4) 0.756405(6) 0.02631(4) Uani 1 1 d .
O1 O 0.69151(17) -0.04883(7) 0.77968(9) 0.0266(4) Uani 1 1 d .
O2 O 0.83716(17) 0.03184(7) 0.82551(10) 0.0303(4) Uani 1 1 d .
O3 O 0.68452(17) 0.09892(7) 0.73151(9) 0.0293(4) Uani 1 1 d .
O4 O 0.8086(2) 0.01790(8) 0.69210(10) 0.0353(5) Uani 1 1 d .
C1 C 0.9455(3) 0.06149(12) 0.81703(16) 0.0365(7) Uani 1 1 d .
H1A H 0.9782 0.0807 0.8556 0.044 Uiso 1 1 calc R
H1B H 0.9244 0.0885 0.7840 0.044 Uiso 1 1 calc R
C2 C 1.0394(3) 0.02396(14) 0.80024(17) 0.0448(8) Uani 1 1 d .
H2A H 1.0368 -0.0101 0.8230 0.054 Uiso 1 1 calc R
H2B H 1.1198 0.0400 0.8132 0.054 Uiso 1 1 calc R
C3 C 1.0215(4) 0.0121(2) 0.7314(2) 0.0739(13) Uani 1 1 d .
H3A H 1.0251 0.0468 0.7100 0.089 Uiso 1 1 calc R
H3B H 1.0917 -0.0091 0.7239 0.089 Uiso 1 1 calc R
C4 C 0.9154(3) -0.01551(15) 0.7013(2) 0.0540(10) Uani 1 1 d .
H4A H 0.9010 -0.0470 0.7264 0.065 Uiso 1 1 calc R
H4B H 0.9297 -0.0287 0.6607 0.065 Uiso 1 1 calc R
C5 C 0.7730(2) -0.08750(10) 0.79846(13) 0.0259(5) Uani 1 1 d .
C6 C 0.8474(2) -0.08420(10) 0.85608(13) 0.0275(6) Uani 1 1 d .
C7 C 0.9294(3) -0.12576(11) 0.87393(13) 0.0298(6) Uani 1 1 d .
H7A H 0.9796 -0.1235 0.9131 0.036 Uiso 1 1 calc R
C8 C 0.9406(3) -0.17006(11) 0.83716(13) 0.0294(6) Uani 1 1 d .
C9 C 0.8670(2) -0.17149(10) 0.77976(13) 0.0274(6) Uani 1 1 d .
H9A H 0.8740 -0.2009 0.7532 0.033 Uiso 1 1 calc R
C10 C 0.7832(2) -0.13126(10) 0.75950(13) 0.0254(5) Uani 1 1 d .
C11 C 1.0235(3) -0.21686(12) 0.86088(15) 0.0345(7) Uani 1 1 d .
C12 C 0.9618(4) -0.2484(2) 0.9067(3) 0.119(3) Uani 1 1 d .
H12A H 1.0200 -0.2726 0.9308 0.178 Uiso 1 1 calc R
H12B H 0.8952 -0.2694 0.8841 0.178 Uiso 1 1 calc R
H12C H 0.9308 -0.2234 0.9346 0.178 Uiso 1 1 calc R
C13 C 1.0469(6) -0.2531(2) 0.8112(2) 0.123(3) Uani 1 1 d .
H13A H 1.0928 -0.2340 0.7840 0.184 Uiso 1 1 calc R
H13B H 0.9704 -0.2653 0.7874 0.184 Uiso 1 1 calc R
H13C H 1.0930 -0.2842 0.8292 0.184 Uiso 1 1 calc R
C14 C 1.1404(4) -0.19761(17) 0.8965(2) 0.0701(13) Uani 1 1 d .
H14A H 1.1801 -0.1743 0.8703 0.105 Uiso 1 1 calc R
H14B H 1.1920 -0.2284 0.9098 0.105 Uiso 1 1 calc R
H14C H 1.1255 -0.1775 0.9327 0.105 Uiso 1 1 calc R
C15 C 0.8370(3) 0.01461(11) 0.88674(14) 0.0303(6) Uani 1 1 d .
C16 C 0.8393(3) -0.03997(11) 0.90083(13) 0.0299(6) Uani 1 1 d .
C17 C 0.8388(3) -0.05306(13) 0.96261(14) 0.0381(7) Uani 1 1 d .
H17A H 0.8402 -0.0898 0.9741 0.046 Uiso 1 1 calc R
C18 C 0.8364(3) -0.01432(15) 1.00771(16) 0.0449(8) Uani 1 1 d .
H18A H 0.8367 -0.0245 1.0493 0.054 Uiso 1 1 calc R
C19 C 0.8335(3) 0.03931(15) 0.99136(17) 0.0448(8) Uani 1 1 d .
H19A H 0.8322 0.0661 1.0219 0.054 Uiso 1 1 calc R
C20 C 0.8324(3) 0.05392(13) 0.93095(16) 0.0383(7) Uani 1 1 d .
H20A H 0.8285 0.0907 0.9196 0.046 Uiso 1 1 calc R
C21 C 0.7072(3) -0.13653(10) 0.69783(13) 0.0275(6) Uani 1 1 d .
C22 C 0.7597(3) -0.15109(11) 0.64741(14) 0.0340(6) Uani 1 1 d .
H22A H 0.8440 -0.1569 0.6526 0.041 Uiso 1 1 calc R
C23 C 0.6897(3) -0.15720(13) 0.58938(15) 0.0415(8) Uani 1 1 d .
H23A H 0.7265 -0.1667 0.5552 0.050 Uiso 1 1 calc R
C24 C 0.5681(3) -0.14957(13) 0.58148(16) 0.0442(8) Uani 1 1 d .
H24A H 0.5208 -0.1537 0.5418 0.053 Uiso 1 1 calc R
C25 C 0.5139(3) -0.13587(12) 0.63143(16) 0.0406(7) Uani 1 1 d .
H25A H 0.4293 -0.1311 0.6260 0.049 Uiso 1 1 calc R
C26 C 0.5828(3) -0.12909(11) 0.68905(14) 0.0332(6) Uani 1 1 d .
H26A H 0.5453 -0.1193 0.7230 0.040 Uiso 1 1 calc R
C27 C 0.7546(3) 0.13683(10) 0.71196(14) 0.0291(6) Uani 1 1 d .
C28 C 0.7942(3) 0.13152(11) 0.65536(14) 0.0313(6) Uani 1 1 d .
C29 C 0.8639(3) 0.17216(11) 0.63540(15) 0.0344(6) Uani 1 1 d .
H29A H 0.8897 0.1682 0.5967 0.041 Uiso 1 1 calc R
C30 C 0.8970(3) 0.21808(11) 0.66971(15) 0.0323(6) Uani 1 1 d .
C31 C 0.8587(3) 0.22153(11) 0.72698(15) 0.0322(6) Uani 1 1 d .
H31A H 0.8809 0.2522 0.7518 0.039 Uiso 1 1 calc R
C32 C 0.7896(3) 0.18217(11) 0.74922(14) 0.0296(6) Uani 1 1 d .
C33 C 0.9662(3) 0.26434(11) 0.64599(16) 0.0357(7) Uani 1 1 d .
C34 C 1.0730(4) 0.28115(17) 0.6944(2) 0.0648(12) Uani 1 1 d .
H34A H 1.0449 0.2904 0.7328 0.097 Uiso 1 1 calc R
H34B H 1.1123 0.3124 0.6794 0.097 Uiso 1 1 calc R
H34C H 1.1305 0.2515 0.7019 0.097 Uiso 1 1 calc R
C35 C 1.0129(4) 0.24979(15) 0.5869(2) 0.0620(12) Uani 1 1 d .
H35A H 0.9451 0.2410 0.5545 0.093 Uiso 1 1 calc R
H35B H 1.0665 0.2187 0.5946 0.093 Uiso 1 1 calc R
H35C H 1.0573 0.2803 0.5738 0.093 Uiso 1 1 calc R
C36 C 0.8816(3) 0.31213(13) 0.63187(18) 0.0451(8) Uani 1 1 d .
H36A H 0.8526 0.3231 0.6695 0.068 Uiso 1 1 calc R
H36B H 0.8131 0.3019 0.6005 0.068 Uiso 1 1 calc R
H36C H 0.9246 0.3420 0.6166 0.068 Uiso 1 1 calc R
C37 C 0.7635(3) 0.03188(11) 0.63074(14) 0.0328(6) Uani 1 1 d .
C38 C 0.7570(3) 0.08576(11) 0.61283(14) 0.0329(6) Uani 1 1 d .
C39 C 0.7121(3) 0.09628(13) 0.55078(15) 0.0418(7) Uani 1 1 d .
H39A H 0.7064 0.1324 0.5370 0.050 Uiso 1 1 calc R
C40 C 0.6755(3) 0.05568(15) 0.50882(16) 0.0475(8) Uani 1 1 d .
H40A H 0.6467 0.0641 0.4668 0.057 Uiso 1 1 calc R
C41 C 0.6811(3) 0.00293(15) 0.52820(17) 0.0479(8) Uani 1 1 d .
H41A H 0.6551 -0.0250 0.4998 0.057 Uiso 1 1 calc R
C42 C 0.7245(3) -0.00886(13) 0.58901(16) 0.0412(7) Uani 1 1 d .
H42A H 0.7279 -0.0451 0.6025 0.049 Uiso 1 1 calc R
C43 C 0.7565(3) 0.18782(11) 0.81164(14) 0.0334(6) Uani 1 1 d .
C44 C 0.8439(3) 0.20191(13) 0.86139(16) 0.0445(8) Uani 1 1 d .
H44A H 0.9242 0.2073 0.8551 0.053 Uiso 1 1 calc R
C45 C 0.8164(4) 0.20820(14) 0.91985(17) 0.0559(10) Uani 1 1 d .
H45A H 0.8776 0.2177 0.9532 0.067 Uiso 1 1 calc R
C46 C 0.7016(4) 0.20079(14) 0.92967(18) 0.0581(11) Uani 1 1 d .
H46A H 0.6827 0.2052 0.9698 0.070 Uiso 1 1 calc R
C47 C 0.6127(4) 0.18685(13) 0.88118(18) 0.0504(9) Uani 1 1 d .
H47A H 0.5326 0.1817 0.8880 0.061 Uiso 1 1 calc R
C48 C 0.6400(3) 0.18043(12) 0.82250(16) 0.0399(7) Uani 1 1 d .
H48A H 0.5784 0.1709 0.7894 0.048 Uiso 1 1 calc R
C49 C 0.4923(3) 0.00483(12) 0.68331(16) 0.0372(7) Uani 1 1 d .
H49A H 0.5240 -0.0133 0.6494 0.045 Uiso 1 1 calc R
H49B H 0.4433 -0.0219 0.7013 0.045 Uiso 1 1 calc R
C50 C 0.4093(3) 0.04812(12) 0.65512(15) 0.0341(6) Uani 1 1 d .
C51 C 0.4362(3) 0.07859(14) 0.60731(15) 0.0424(7) Uani 1 1 d .
H51A H 0.5090 0.0717 0.5924 0.051 Uiso 1 1 calc R
C52 C 0.3616(4) 0.11880(14) 0.58010(17) 0.0500(9) Uani 1 1 d .
H52A H 0.3824 0.1380 0.5461 0.060 Uiso 1 1 calc R
C53 C 0.2597(4) 0.13116(16) 0.6011(2) 0.0599(11) Uani 1 1 d .
H53A H 0.2082 0.1586 0.5818 0.072 Uiso 1 1 calc R
C54 C 0.2312(4) 0.1041(2) 0.6501(2) 0.0744(14) Uani 1 1 d .
H54A H 0.1609 0.1134 0.6660 0.089 Uiso 1 1 calc R
C55 C 0.3052(3) 0.06245(18) 0.6773(2) 0.0632(11) Uani 1 1 d .
H55A H 0.2839 0.0437 0.7114 0.076 Uiso 1 1 calc R
C56 C 0.5386(3) 0.04621(12) 0.82758(15) 0.0355(7) Uani 1 1 d .
H56A H 0.5898 0.0668 0.8604 0.043 Uiso 1 1 calc R
H56B H 0.4741 0.0706 0.8082 0.043 Uiso 1 1 calc R
C57 C 0.4805(3) 0.00163(12) 0.85800(15) 0.0348(7) Uani 1 1 d .
C58 C 0.5313(3) -0.01743(14) 0.91588(16) 0.0425(8) Uani 1 1 d .
H58A H 0.6022 -0.0009 0.9371 0.051 Uiso 1 1 calc R
C59 C 0.4815(3) -0.05984(15) 0.94343(18) 0.0484(8) Uani 1 1 d .
H59A H 0.5189 -0.0721 0.9829 0.058 Uiso 1 1 calc R
C60 C 0.3784(3) -0.08443(13) 0.91420(18) 0.0465(8) Uani 1 1 d .
H60A H 0.3448 -0.1137 0.9330 0.056 Uiso 1 1 calc R
C61 C 0.3251(3) -0.06603(14) 0.85750(19) 0.0496(9) Uani 1 1 d .
H61A H 0.2531 -0.0822 0.8372 0.060 Uiso 1 1 calc R
C62 C 0.3760(3) -0.02357(13) 0.82943(18) 0.0447(8) Uani 1 1 d .
H62A H 0.3383 -0.0116 0.7899 0.054 Uiso 1 1 calc R
C63 C 0.2198(4) 0.21155(19) 0.9166(2) 0.0674(12) Uani 1 1 d .
C64 C 0.2823(4) 0.1650(2) 0.9397(2) 0.0697(12) Uani 1 1 d .
H64A H 0.3085 0.1604 0.9827 0.084 Uiso 1 1 calc R
C65 C 0.3046(4) 0.12611(19) 0.8984(3) 0.0711(13) Uani 1 1 d .
H65A H 0.3476 0.0948 0.9135 0.085 Uiso 1 1 calc R
C66 C 0.2670(4) 0.1314(2) 0.8375(3) 0.0744(13) Uani 1 1 d .
H66A H 0.2835 0.1040 0.8102 0.089 Uiso 1 1 calc R
C67 C 0.2066(5) 0.1750(2) 0.8155(3) 0.0842(15) Uani 1 1 d .
H67A H 0.1805 0.1786 0.7723 0.101 Uiso 1 1 calc R
C68 C 0.1818(5) 0.2146(2) 0.8545(2) 0.0759(14) Uani 1 1 d .
H68A H 0.1371 0.2451 0.8380 0.091 Uiso 1 1 calc R
C69 C 0.1979(6) 0.2564(3) 0.9579(3) 0.0997(19) Uani 1 1 d .
H69A H 0.1141 0.2681 0.9474 0.150 Uiso 1 1 calc R
H69B H 0.2513 0.2864 0.9528 0.150 Uiso 1 1 calc R
H69C H 0.2138 0.2442 1.0008 0.150 Uiso 1 1 calc R
C70 C 0.9338(8) 0.1031(9) 0.4293(4) 0.195(7) Uani 1 1 d .
C71 C 0.8541(8) 0.0799(3) 0.3858(5) 0.106(2) Uani 1 1 d .
H71A H 0.8354 0.0433 0.3914 0.127 Uiso 1 1 calc R
C72 C 0.7967(7) 0.1049(6) 0.3331(6) 0.173(6) Uani 1 1 d .
H72A H 0.7350 0.0880 0.3049 0.208 Uiso 1 1 calc R
C73 C 0.8318(8) 0.1513(5) 0.3253(6) 0.163(4) Uani 1 1 d .
H73A H 0.8015 0.1684 0.2873 0.195 Uiso 1 1 calc R
C74 C 0.9081(9) 0.1785(4) 0.3659(6) 0.142(4) Uani 1 1 d .
H74A H 0.9217 0.2150 0.3568 0.171 Uiso 1 1 calc R
C75 C 0.9678(10) 0.1589(7) 0.4189(7) 0.177(7) Uani 1 1 d .
H75A H 1.0252 0.1787 0.4466 0.213 Uiso 1 1 calc R
C76 C 0.9942(9) 0.0847(8) 0.4808(6) 0.285(10) Uani 1 1 d .
H76A H 1.0802 0.0909 0.4817 0.428 Uiso 1 1 calc R
H76B H 0.9794 0.0462 0.4839 0.428 Uiso 1 1 calc R
H76C H 0.9685 0.1033 0.5156 0.428 Uiso 1 1 calc R

loop_
_atom_site_aniso_label
_atom_site_aniso_U_11
_atom_site_aniso_U_22
_atom_site_aniso_U_33
_atom_site_aniso_U_23
_atom_site_aniso_U_13
_atom_site_aniso_U_12
Hf1 0.02140(6) 0.01756(6) 0.03953(7) 0.00171(5) 0.00385(4) 0.00009(4)
O1 0.0248(10) 0.0184(9) 0.0356(10) 0.0011(8) 0.0020(8) 0.0008(7)
O2 0.0231(10) 0.0253(10) 0.0414(11) -0.0003(8) 0.0020(8) -0.0037(8)
O3 0.0296(10) 0.0192(9) 0.0392(11) 0.0014(8) 0.0063(8) -0.0008(7)
O4 0.0388(12) 0.0243(10) 0.0421(12) 0.0016(8) 0.0049(9) 0.0064(8)
C1 0.0272(15) 0.0292(15) 0.0526(19) 0.0003(13) 0.0051(13) -0.0073(12)
C2 0.0230(15) 0.050(2) 0.060(2) -0.0033(17) 0.0024(14) -0.0035(14)
C3 0.044(2) 0.085(3) 0.096(4) -0.019(3) 0.021(2) 0.005(2)
C4 0.046(2) 0.050(2) 0.065(2) -0.0152(18) 0.0046(18) 0.0172(17)
C5 0.0232(13) 0.0199(12) 0.0347(14) 0.0056(10) 0.0053(11) -0.0002(10)
C6 0.0259(14) 0.0218(13) 0.0349(14) 0.0017(11) 0.0056(11) -0.0025(10)
C7 0.0285(14) 0.0260(13) 0.0330(14) 0.0037(11) -0.0001(11) -0.0015(11)
C8 0.0274(14) 0.0226(13) 0.0371(15) 0.0032(11) 0.0024(11) 0.0023(11)
C9 0.0288(14) 0.0208(12) 0.0325(14) 0.0010(11) 0.0047(11) 0.0022(10)
C10 0.0245(13) 0.0197(12) 0.0312(14) 0.0034(10) 0.0022(11) -0.0007(10)
C11 0.0293(15) 0.0275(14) 0.0439(17) 0.0037(12) -0.0023(13) 0.0055(11)
C12 0.055(3) 0.083(4) 0.226(7) 0.105(5) 0.043(4) 0.026(3)
C13 0.166(6) 0.114(4) 0.067(3) -0.031(3) -0.037(3) 0.114(5)
C14 0.045(2) 0.049(2) 0.104(4) -0.012(2) -0.023(2) 0.0173(18)
C15 0.0245(14) 0.0297(14) 0.0364(15) -0.0035(12) 0.0040(11) -0.0010(11)
C16 0.0268(14) 0.0293(14) 0.0330(15) -0.0018(11) 0.0035(11) -0.0005(11)
C17 0.0387(17) 0.0397(17) 0.0360(16) -0.0012(13) 0.0071(13) -0.0014(14)
C18 0.0426(19) 0.056(2) 0.0350(17) -0.0095(15) 0.0046(14) -0.0025(16)
C19 0.0367(18) 0.050(2) 0.048(2) -0.0229(16) 0.0077(15) -0.0041(15)
C20 0.0294(16) 0.0326(16) 0.053(2) -0.0129(14) 0.0065(14) -0.0025(12)
C21 0.0327(15) 0.0164(12) 0.0320(14) 0.0028(10) 0.0012(11) -0.0005(10)
C22 0.0370(17) 0.0280(14) 0.0362(16) 0.0009(12) 0.0040(13) 0.0024(12)
C23 0.056(2) 0.0331(16) 0.0345(16) -0.0014(13) 0.0038(15) 0.0018(15)
C24 0.052(2) 0.0336(16) 0.0412(18) -0.0007(14) -0.0096(15) 0.0002(14)
C25 0.0352(17) 0.0325(16) 0.0492(19) 0.0006(14) -0.0068(14) 0.0004(13)
C26 0.0322(16) 0.0261(14) 0.0390(16) 0.0017(12) -0.0009(12) 0.0004(11)
C27 0.0279(14) 0.0186(12) 0.0401(16) 0.0030(11) 0.0038(12) 0.0009(10)
C28 0.0322(15) 0.0203(13) 0.0417(16) 0.0008(12) 0.0071(12) 0.0017(11)
C29 0.0346(16) 0.0247(14) 0.0460(17) 0.0020(12) 0.0124(13) 0.0019(12)
C30 0.0263(14) 0.0211(13) 0.0505(18) 0.0033(12) 0.0093(13) 0.0017(11)
C31 0.0301(15) 0.0192(13) 0.0471(17) -0.0020(12) 0.0058(13) -0.0010(10)
C32 0.0270(14) 0.0208(12) 0.0413(16) 0.0027(11) 0.0064(12) 0.0018(10)
C33 0.0324(16) 0.0240(14) 0.0542(19) 0.0018(13) 0.0174(14) -0.0007(11)
C34 0.048(2) 0.061(3) 0.082(3) 0.019(2) 0.000(2) -0.0235(19)
C35 0.067(3) 0.0402(19) 0.093(3) -0.009(2) 0.055(2) -0.0083(18)
C36 0.0449(19) 0.0297(16) 0.067(2) 0.0146(15) 0.0263(17) 0.0060(14)
C37 0.0371(16) 0.0241(14) 0.0378(16) -0.0014(12) 0.0083(13) 0.0002(11)
C38 0.0365(16) 0.0233(14) 0.0397(16) -0.0007(12) 0.0091(13) -0.0007(11)
C39 0.051(2) 0.0326(16) 0.0425(18) 0.0036(14) 0.0110(15) 0.0022(14)
C40 0.056(2) 0.049(2) 0.0363(17) -0.0018(15) 0.0041(15) 0.0043(17)
C41 0.055(2) 0.0404(19) 0.047(2) -0.0137(16) 0.0044(16) -0.0021(16)
C42 0.0463(19) 0.0261(14) 0.0506(19) -0.0070(14) 0.0067(15) -0.0005(13)
C43 0.0426(17) 0.0177(12) 0.0399(16) 0.0002(11) 0.0071(13) 0.0007(11)
C44 0.054(2) 0.0284(16) 0.050(2) -0.0058(14) 0.0060(16) -0.0073(14)
C45 0.086(3) 0.0375(19) 0.041(2) -0.0084(15) 0.0026(19) -0.0079(19)
C46 0.097(3) 0.0337(18) 0.048(2) -0.0059(16) 0.026(2) -0.0066(19)
C47 0.064(2) 0.0318(17) 0.062(2) -0.0029(16) 0.029(2) -0.0025(16)
C48 0.0469(19) 0.0257(14) 0.0493(19) -0.0019(13) 0.0143(15) 0.0003(13)
C49 0.0313(16) 0.0241(14) 0.0535(19) 0.0024(13) -0.0011(14) 0.0002(12)
C50 0.0291(15) 0.0265(14) 0.0433(17) 0.0002(12) -0.0032(13) -0.0012(11)
C51 0.0393(18) 0.0439(18) 0.0417(18) 0.0016(15) 0.0006(14) 0.0002(15)
C52 0.060(2) 0.0384(18) 0.045(2) 0.0060(15) -0.0103(17) -0.0002(16)
C53 0.062(3) 0.044(2) 0.067(3) 0.0108(19) -0.007(2) 0.0180(19)
C54 0.048(2) 0.077(3) 0.098(4) 0.020(3) 0.013(2) 0.027(2)
C55 0.041(2) 0.071(3) 0.079(3) 0.029(2) 0.012(2) 0.0127(19)
C56 0.0287(15) 0.0274(14) 0.0521(19) -0.0019(13) 0.0123(14) -0.0007(12)
C57 0.0267(15) 0.0277(14) 0.0531(19) -0.0027(13) 0.0152(13) 0.0030(11)
C58 0.0327(17) 0.0452(19) 0.0504(19) -0.0063(15) 0.0092(14) -0.0057(14)
C59 0.046(2) 0.048(2) 0.054(2) 0.0056(16) 0.0178(17) 0.0022(16)
C60 0.044(2) 0.0317(16) 0.070(2) 0.0027(16) 0.0271(18) -0.0007(14)
C61 0.0338(18) 0.0422(19) 0.074(3) -0.0050(18) 0.0140(17) -0.0104(14)
C62 0.0326(17) 0.0402(18) 0.060(2) 0.0038(16) 0.0054(15) -0.0030(14)
C63 0.066(3) 0.066(3) 0.074(3) 0.008(2) 0.020(2) 0.008(2)
C64 0.059(3) 0.078(3) 0.073(3) 0.019(3) 0.015(2) 0.006(2)
C65 0.055(3) 0.056(3) 0.101(4) 0.014(3) 0.009(3) 0.009(2)
C66 0.050(3) 0.072(3) 0.101(4) -0.006(3) 0.011(3) -0.005(2)
C67 0.085(4) 0.076(3) 0.089(4) 0.002(3) 0.008(3) 0.001(3)
C68 0.074(3) 0.071(3) 0.078(3) 0.017(3) 0.000(3) 0.025(3)
C69 0.100(4) 0.111(5) 0.092(4) 0.002(3) 0.026(3) 0.044(4)
C70 0.069(5) 0.43(2) 0.084(5) -0.036(10) 0.022(4) 0.084(9)
C71 0.106(6) 0.097(5) 0.129(6) -0.025(5) 0.061(5) 0.010(4)
C72 0.065(5) 0.267(15) 0.203(11) -0.128(11) 0.062(6) -0.030(7)
C73 0.064(5) 0.203(11) 0.232(12) -0.059(10) 0.059(6) -0.024(6)
C74 0.094(7) 0.130(7) 0.220(12) -0.040(8) 0.076(7) -0.016(6)
C75 0.083(7) 0.254(17) 0.215(16) -0.082(13) 0.081(9) -0.022(9)
C76 0.107(8) 0.58(3) 0.178(11) -0.081(16) 0.041(8) 0.089(13)

loop_
_atom_type_symbol
_atom_type_description
_atom_type_scat_dispersion_real
_atom_type_scat_dispersion_imag
_atom_type_scat_source
C C 0.0033 0.0016 'International Tables Vol C Tables 4.2.6.8 and 6.1.1.4'
H H 0.0000 0.0000 'International Tables Vol C Tables 4.2.6.8 and 6.1.1.4'
O O 0.0106 0.0060 'International Tables Vol C Tables 4.2.6.8 and 6.1.1.4'
Hf Hf -0.5830 6.1852 'International Tables Vol C Tables 4.2.6.8 and 6.1.1.4'

loop_
_geom_angle_atom_site_label_1
_geom_angle_atom_site_label_2
_geom_angle_atom_site_label_3
_geom_angle
O1 Hf1 O3 154.88(8)
O1 Hf1 C56 99.88(10)
O3 Hf1 C56 98.12(10)
O1 Hf1 C49 95.34(9)
O3 Hf1 C49 100.56(10)
C56 Hf1 C49 94.53(12)
O1 Hf1 O2 75.59(7)
O3 Hf1 O2 85.63(7)
C56 Hf1 O2 94.67(10)
C49 Hf1 O2 168.07(9)
O1 Hf1 O4 85.10(7)
O3 Hf1 O4 73.62(7)
C56 Hf1 O4 166.20(10)
C49 Hf1 O4 97.83(10)
O2 Hf1 O4 73.98(7)
C5 O1 Hf1 151.16(17)
C15 O2 C1 114.1(2)
C15 O2 Hf1 116.38(16)
C1 O2 Hf1 128.11(18)
C27 O3 Hf1 153.34(18)
C37 O4 C4 115.7(3)
C37 O4 Hf1 110.64(17)
C4 O4 Hf1 129.0(2)
O2 C1 C2 110.7(2)
C1 C2 C3 112.6(3)
C4 C3 C2 120.7(4)
C3 C4 O4 113.4(3)
O1 C5 C6 120.6(2)
O1 C5 C10 119.4(2)
C6 C5 C10 120.0(2)
C5 C6 C7 118.5(3)
C5 C6 C16 123.2(2)
C7 C6 C16 118.2(3)
C8 C7 C6 123.1(3)
C7 C8 C9 116.8(2)
C7 C8 C11 121.2(3)
C9 C8 C11 121.8(3)
C8 C9 C10 122.6(3)
C9 C10 C5 118.9(2)
C9 C10 C21 118.9(2)
C5 C10 C21 122.2(2)
C13 C11 C14 109.4(4)
C13 C11 C8 112.9(3)
C14 C11 C8 111.6(3)
C13 C11 C12 109.3(5)
C14 C11 C12 106.1(4)
C8 C11 C12 107.2(3)
C20 C15 C16 122.3(3)
C20 C15 O2 117.3(3)
C16 C15 O2 120.3(2)
C15 C16 C17 116.1(3)
C15 C16 C6 125.1(3)
C17 C16 C6 118.7(3)
C18 C17 C16 122.4(3)
C19 C18 C17 119.3(3)
C20 C19 C18 120.2(3)
C19 C20 C15 119.6(3)
C22 C21 C26 118.5(3)
C22 C21 C10 119.6(3)
C26 C21 C10 121.8(3)
C21 C22 C23 120.5(3)
C24 C23 C22 120.3(3)
C23 C24 C25 120.1(3)
C26 C25 C24 120.1(3)
C25 C26 C21 120.5(3)
O3 C27 C28 120.7(2)
O3 C27 C32 119.8(3)
C28 C27 C32 119.5(3)
C29 C28 C27 119.5(3)
C29 C28 C38 118.1(3)
C27 C28 C38 122.2(3)
C30 C29 C28 122.8(3)
C29 C30 C31 116.3(3)
C29 C30 C33 122.8(3)
C31 C30 C33 120.8(3)
C32 C31 C30 123.3(3)
C31 C32 C27 118.6(3)
C31 C32 C43 120.0(3)
C27 C32 C43 121.4(3)
C36 C33 C35 107.9(3)
C36 C33 C34 108.8(3)
C35 C33 C34 108.2(3)
C36 C33 C30 108.6(2)
C35 C33 C30 112.3(3)
C34 C33 C30 110.9(3)
C42 C37 C38 121.3(3)
C42 C37 O4 118.5(3)
C38 C37 O4 120.2(3)
C37 C38 C39 116.6(3)
C37 C38 C28 124.2(3)
C39 C38 C28 119.1(3)
C40 C39 C38 122.1(3)
C41 C40 C39 119.8(3)
C42 C41 C40 119.6(3)
C41 C42 C37 120.5(3)
C48 C43 C44 117.7(3)
C48 C43 C32 122.6(3)
C44 C43 C32 119.7(3)
C45 C44 C43 121.4(4)
C46 C45 C44 120.1(4)
C45 C46 C47 119.9(4)
C46 C47 C48 120.1(4)
C47 C48 C43 120.7(3)
C50 C49 Hf1 119.8(2)
C51 C50 C55 115.8(3)
C51 C50 C49 120.9(3)
C55 C50 C49 123.1(3)
C50 C51 C52 122.5(3)
C53 C52 C51 120.8(4)
C52 C53 C54 119.3(4)
C53 C54 C55 120.3(4)
C50 C55 C54 121.1(4)
C57 C56 Hf1 118.9(2)
C58 C57 C62 116.6(3)
C58 C57 C56 121.1(3)
C62 C57 C56 122.2(3)
C59 C58 C57 121.8(3)
C60 C59 C58 120.7(4)
C61 C60 C59 119.0(3)
C60 C61 C62 120.4(3)
C57 C62 C61 121.6(3)
C68 C63 C64 117.5(5)
C68 C63 C69 120.9(5)
C64 C63 C69 121.5(5)
C65 C64 C63 118.5(5)
C66 C65 C64 121.7(5)
C67 C66 C65 120.1(5)
C66 C67 C68 120.5(5)
C63 C68 C67 121.6(5)
C76 C70 C71 132(2)
C76 C70 C75 110.8(16)
C71 C70 C75 117.5(13)
C70 C71 C72 125.0(12)
C73 C72 C71 114.9(11)
C72 C73 C74 124.9(14)
C73 C74 C75 125.3(13)
C74 C75 C70 112.0(13)

loop_
_geom_bond_atom_site_label_1
_geom_bond_atom_site_label_2
_geom_bond_distance
Hf1 O1 1.9602(18)
Hf1 O3 1.9666(18)
Hf1 C56 2.233(3)
Hf1 C49 2.255(3)
Hf1 O2 2.388(2)
Hf1 O4 2.466(2)
O1 C5 1.350(3)
O2 C15 1.415(4)
O2 C1 1.468(3)
O3 C27 1.349(3)
O4 C37 1.405(4)
O4 C4 1.452(4)
C1 C2 1.507(4)
C2 C3 1.524(6)
C3 C4 1.444(6)
C5 C6 1.401(4)
C5 C10 1.405(4)
C6 C7 1.401(4)
C6 C16 1.492(4)
C7 C8 1.388(4)
C8 C9 1.391(4)
C8 C11 1.532(4)
C9 C10 1.401(4)
C10 C21 1.485(4)
C11 C13 1.478(5)
C11 C14 1.497(5)
C11 C12 1.537(6)
C15 C20 1.389(4)
C15 C16 1.396(4)
C16 C17 1.400(4)
C17 C18 1.389(5)
C18 C19 1.385(5)
C19 C20 1.377(5)
C21 C22 1.392(4)
C21 C26 1.398(4)
C22 C23 1.393(4)
C23 C24 1.369(5)
C24 C25 1.389(5)
C25 C26 1.382(4)
C27 C28 1.400(4)
C27 C32 1.414(4)
C28 C29 1.399(4)
C28 C38 1.491(4)
C29 C30 1.388(4)
C30 C31 1.403(4)
C30 C33 1.534(4)
C31 C32 1.393(4)
C32 C43 1.490(4)
C33 C36 1.527(4)
C33 C35 1.527(5)
C33 C34 1.528(5)
C37 C42 1.391(4)
C37 C38 1.399(4)
C38 C39 1.400(4)
C39 C40 1.386(5)
C40 C41 1.382(5)
C41 C42 1.378(5)
C43 C48 1.389(5)
C43 C44 1.391(5)
C44 C45 1.383(5)
C45 C46 1.363(6)
C46 C47 1.381(6)
C47 C48 1.387(5)
C49 C50 1.494(4)
C50 C51 1.373(5)
C50 C55 1.394(5)
C51 C52 1.381(5)
C52 C53 1.347(6)
C53 C54 1.356(6)
C54 C55 1.403(5)
C56 C57 1.505(4)
C57 C58 1.391(5)
C57 C62 1.391(5)
C58 C59 1.386(5)
C59 C60 1.376(5)
C60 C61 1.371(5)
C61 C62 1.398(5)
C63 C68 1.363(6)
C63 C64 1.410(6)
C63 C69 1.489(7)
C64 C65 1.381(7)
C65 C66 1.342(7)
C66 C67 1.331(7)
C67 C68 1.371(7)
C70 C76 1.304(15)
C70 C71 1.332(13)
C70 C75 1.473(19)
C71 C72 1.379(13)
C72 C73 1.245(15)
C73 C74 1.320(13)
C74 C75 1.338(15)

loop_
_geom_torsion_atom_site_label_1
_geom_torsion_atom_site_label_2
_geom_torsion_atom_site_label_3
_geom_torsion_atom_site_label_4
_geom_torsion
O3 Hf1 O1 C5 15.2(5)
C56 Hf1 O1 C5 -120.0(4)
C49 Hf1 O1 C5 144.5(4)
O2 Hf1 O1 C5 -27.6(4)
O4 Hf1 O1 C5 47.1(4)
O1 Hf1 O2 C15 -63.45(17)
O3 Hf1 O2 C15 133.38(18)
C56 Hf1 O2 C15 35.57(19)
C49 Hf1 O2 C15 -104.8(5)
O4 Hf1 O2 C15 -152.42(18)
O1 Hf1 O2 C1 130.9(2)
O3 Hf1 O2 C1 -32.3(2)
C56 Hf1 O2 C1 -130.1(2)
C49 Hf1 O2 C1 89.5(5)
O4 Hf1 O2 C1 41.9(2)
O1 Hf1 O3 C27 10.4(5)
C56 Hf1 O3 C27 145.9(4)
C49 Hf1 O3 C27 -117.9(4)
O2 Hf1 O3 C27 51.8(4)
O4 Hf1 O3 C27 -22.8(4)
O1 Hf1 O4 C37 126.00(17)
O3 Hf1 O4 C37 -67.51(17)
C56 Hf1 O4 C37 -122.1(4)
C49 Hf1 O4 C37 31.26(18)
O2 Hf1 O4 C37 -157.61(18)
O1 Hf1 O4 C4 -28.5(3)
O3 Hf1 O4 C4 138.0(3)
C56 Hf1 O4 C4 83.4(5)
C49 Hf1 O4 C4 -123.3(3)
O2 Hf1 O4 C4 47.9(2)
C15 O2 C1 C2 90.9(3)
Hf1 O2 C1 C2 -103.1(3)
O2 C1 C2 C3 84.6(4)
C1 C2 C3 C4 -63.8(5)
C2 C3 C4 O4 74.8(6)
C37 O4 C4 C3 110.5(4)
Hf1 O4 C4 C3 -96.1(4)
Hf1 O1 C5 C6 63.3(5)
Hf1 O1 C5 C10 -116.4(4)
O1 C5 C6 C7 179.0(2)
C10 C5 C6 C7 -1.3(4)
O1 C5 C6 C16 2.3(4)
C10 C5 C6 C16 -177.9(3)
C5 C6 C7 C8 0.2(4)
C16 C6 C7 C8 177.0(3)
C6 C7 C8 C9 1.1(4)
C6 C7 C8 C11 -174.5(3)
C7 C8 C9 C10 -1.3(4)
C11 C8 C9 C10 174.3(3)
C8 C9 C10 C5 0.3(4)
C8 C9 C10 C21 -179.2(3)
O1 C5 C10 C9 -179.2(2)
C6 C5 C10 C9 1.0(4)
O1 C5 C10 C21 0.2(4)
C6 C5 C10 C21 -179.5(2)
C7 C8 C11 C13 -165.6(4)
C9 C8 C11 C13 19.0(5)
C7 C8 C11 C14 -41.8(4)
C9 C8 C11 C14 142.8(3)
C7 C8 C11 C12 74.0(5)
C9 C8 C11 C12 -101.4(4)
C1 O2 C15 C20 66.5(3)
Hf1 O2 C15 C20 -101.2(3)
C1 O2 C15 C16 -114.7(3)
Hf1 O2 C15 C16 77.7(3)
C20 C15 C16 C17 -1.1(4)
O2 C15 C16 C17 -179.9(3)
C20 C15 C16 C6 -178.4(3)
O2 C15 C16 C6 2.8(4)
C5 C6 C16 C15 -49.5(4)
C7 C6 C16 C15 133.8(3)
C5 C6 C16 C17 133.3(3)
C7 C6 C16 C17 -43.4(4)
C15 C16 C17 C18 -0.1(5)
C6 C16 C17 C18 177.4(3)
C16 C17 C18 C19 0.5(5)
C17 C18 C19 C20 0.3(5)
C18 C19 C20 C15 -1.5(5)
C16 C15 C20 C19 1.9(5)
O2 C15 C20 C19 -179.2(3)
C9 C10 C21 C22 -46.1(4)
C5 C10 C21 C22 134.5(3)
C9 C10 C21 C26 131.6(3)
C5 C10 C21 C26 -47.8(4)
C26 C21 C22 C23 1.0(4)
C10 C21 C22 C23 178.8(3)
C21 C22 C23 C24 -0.8(5)
C22 C23 C24 C25 -0.2(5)
C23 C24 C25 C26 1.0(5)
C24 C25 C26 C21 -0.7(5)
C22 C21 C26 C25 -0.3(4)
C10 C21 C26 C25 -178.0(3)
Hf1 O3 C27 C28 60.6(5)
Hf1 O3 C27 C32 -118.7(4)
O3 C27 C28 C29 178.2(3)
C32 C27 C28 C29 -2.5(4)
O3 C27 C28 C38 3.0(4)
C32 C27 C28 C38 -177.7(3)
C27 C28 C29 C30 0.5(5)
C38 C28 C29 C30 175.9(3)
C28 C29 C30 C31 1.2(4)
C28 C29 C30 C33 -175.8(3)
C29 C30 C31 C32 -0.9(4)
C33 C30 C31 C32 176.1(3)
C30 C31 C32 C27 -1.1(4)
C30 C31 C32 C43 177.6(3)
O3 C27 C32 C31 -177.9(2)
C28 C27 C32 C31 2.8(4)
O3 C27 C32 C43 3.4(4)
C28 C27 C32 C43 -175.8(3)
C29 C30 C33 C36 108.9(3)
C31 C30 C33 C36 -67.9(4)
C29 C30 C33 C35 -10.3(4)
C31 C30 C33 C35 172.8(3)
C29 C30 C33 C34 -131.6(3)
C31 C30 C33 C34 51.6(4)
C4 O4 C37 C42 62.0(4)
Hf1 O4 C37 C42 -96.2(3)
C4 O4 C37 C38 -118.8(3)
Hf1 O4 C37 C38 83.0(3)
C42 C37 C38 C39 -1.4(5)
O4 C37 C38 C39 179.5(3)
C42 C37 C38 C28 178.4(3)
O4 C37 C38 C28 -0.8(5)
C29 C28 C38 C37 134.8(3)
C27 C28 C38 C37 -49.9(4)
C29 C28 C38 C39 -45.4(4)
C27 C28 C38 C39 129.9(3)
C37 C38 C39 C40 0.0(5)
C28 C38 C39 C40 -179.8(3)
C38 C39 C40 C41 1.1(6)
C39 C40 C41 C42 -0.9(6)
C40 C41 C42 C37 -0.5(6)
C38 C37 C42 C41 1.6(5)
O4 C37 C42 C41 -179.2(3)
C31 C32 C43 C48 132.0(3)
C27 C32 C43 C48 -49.4(4)
C31 C32 C43 C44 -46.9(4)
C27 C32 C43 C44 131.7(3)
C48 C43 C44 C45 0.3(5)
C32 C43 C44 C45 179.2(3)
C43 C44 C45 C46 -0.3(5)
C44 C45 C46 C47 0.2(6)
C45 C46 C47 C48 -0.1(5)
C46 C47 C48 C43 0.1(5)
C44 C43 C48 C47 -0.2(4)
C32 C43 C48 C47 -179.0(3)
O1 Hf1 C49 C50 169.8(3)
O3 Hf1 C49 C50 -29.7(3)
C56 Hf1 C49 C50 69.4(3)
O2 Hf1 C49 C50 -150.2(4)
O4 Hf1 C49 C50 -104.4(3)
Hf1 C49 C50 C51 83.3(4)
Hf1 C49 C50 C55 -92.7(4)
C55 C50 C51 C52 -3.9(5)
C49 C50 C51 C52 179.8(3)
C50 C51 C52 C53 2.3(6)
C51 C52 C53 C54 0.8(6)
C52 C53 C54 C55 -2.1(7)
C51 C50 C55 C54 2.5(6)
C49 C50 C55 C54 178.7(4)
C53 C54 C55 C50 0.4(8)
O1 Hf1 C56 C57 -22.4(3)
O3 Hf1 C56 C57 175.2(2)
C49 Hf1 C56 C57 73.8(3)
O2 Hf1 C56 C57 -98.6(2)
O4 Hf1 C56 C57 -132.6(3)
Hf1 C56 C57 C58 99.2(3)
Hf1 C56 C57 C62 -79.0(3)
C62 C57 C58 C59 0.8(5)
C56 C57 C58 C59 -177.4(3)
C57 C58 C59 C60 -0.5(5)
C58 C59 C60 C61 -0.5(5)
C59 C60 C61 C62 1.1(5)
C58 C57 C62 C61 -0.2(5)
C56 C57 C62 C61 178.0(3)
C60 C61 C62 C57 -0.8(6)
C68 C63 C64 C65 1.9(7)
C69 C63 C64 C65 -176.9(5)
C63 C64 C65 C66 -0.9(7)
C64 C65 C66 C67 0.0(8)
C65 C66 C67 C68 -0.3(8)
C64 C63 C68 C67 -2.1(8)
C69 C63 C68 C67 176.6(5)
C66 C67 C68 C63 1.4(9)
C76 C70 C71 C72 179.8(9)
C75 C70 C71 C72 -3.2(12)
C70 C71 C72 C73 5.8(12)
C71 C72 C73 C74 -7.3(13)
C72 C73 C74 C75 6.6(16)
C73 C74 C75 C70 -3.2(15)
C76 C70 C75 C74 179.2(8)
C71 C70 C75 C74 1.7(13)
